data_9009349
loop_
_publ_author_name
'Leavens, P. B.'
'Rheingold, A. L.'

_publ_section_title
;Crystal structures of gordonite, MgAl2(PO4)2(OH)2(H2O)6*2H2O, and its Mn
 analog Locality: Little Green Monster mine, Fairfield, Utah, USA
;
_journal_name_full 'Neues Jahrbuch fur Mineralogie, Monatshefte'
_journal_page_first 265
_journal_page_last 270
_journal_volume 1988
_journal_year 1988
_chemical_compound_source 'Little Green Monster mine, Fairfield, Utah, USA'
_chemical_formula_sum 'Al2 H18 Mg O18 P2'
_chemical_name_mineral Gordonite
_space_group_IT_number 2
_symmetry_space_group_name_Hall '-P 1'
_symmetry_space_group_name_H-M 'P -1'
_cell_angle_alpha 107.51
_cell_angle_beta 111.03
_cell_angle_gamma 72.21
_cell_formula_units_Z 1
_cell_length_a 5.246
_cell_length_b 10.532
_cell_length_c 6.975
_cell_volume 334.484
_database_code_amcsd 0014827
_exptl_crystal_density_diffrn 2.216
_cod_original_cell_volume 334.483
_cod_original_formula_sum 'Mg Al2 P2 O18 H18'
_cod_database_code 9009349

loop_
_space_group_symop_operation_xyz
x,y,z
-x,-y,-z

loop_
_atom_site_aniso_label
_atom_site_aniso_U_11
_atom_site_aniso_U_22
_atom_site_aniso_U_33
_atom_site_aniso_U_12
_atom_site_aniso_U_13
_atom_site_aniso_U_23
Mg 0.01300 0.01300 0.01400 -0.00300 0.00400 0.00200
Al1 0.01000 0.01000 0.01000 -0.00300 0.00400 0.00100
Al2 0.01300 0.01300 0.01000 -0.00500 0.00400 0.00100
P 0.01100 0.01200 0.00500 -0.00400 0.00200 0.00100
Op1 0.01600 0.01400 0.00700 -0.00600 0.00500 -0.00100
Op2 0.01400 0.01800 0.00600 -0.00700 0.00100 -0.00100
Op3 0.01700 0.01400 0.01700 -0.00300 0.00400 0.00400
Op4 0.01200 0.01600 0.00600 -0.00300 0.00100 0.00100
O-h5 0.01100 0.02200 0.01000 -0.00500 0.00300 0.00400
Ow6 0.01900 0.01900 0.00900 -0.00400 0.00400 0.00100
Ow7 0.03300 0.02900 0.02000 -0.00800 0.00000 0.00500
Ow8 0.01900 0.01800 0.05100 -0.00300 0.01500 0.01000
Ow9 0.03000 0.03200 0.01800 -0.00800 0.00800 0.00400

loop_
_atom_site_label
_atom_site_fract_x
_atom_site_fract_y
_atom_site_fract_z
_atom_site_U_iso_or_equiv
_atom_site_type_symbol
_atom_site_attached_hydrogens
Mg 0.00000 0.00000 0.00000 0.01400 Mg 0
Al1 0.00000 0.50000 0.00000 0.01000 Al 0
Al2 0.00000 0.50000 0.50000 0.01200 Al 0
P 0.34560 0.66800 0.92580 0.01000 P 0
Op1 0.16950 0.64760 0.04560 0.01200 O 0
Op2 0.29430 0.57630 0.70290 0.01300 O 0
Op3 0.26800 0.81850 0.91270 0.01600 O 0
Op4 0.33900 0.36990 0.95580 0.01200 O 0
O-h5 0.13980 0.50330 0.29130 0.01400 O 0
Ow6 0.22970 0.31770 0.54040 0.01600 O 0
Ow7 0.24090 0.01100 0.31460 0.02900 O 0
Ow8 0.22200 0.10830 0.94550 0.02800 O 0
Ow9 0.26610 0.80800 0.50760 0.02600 O 0
H52 0.29000 0.50000 0.32000 0.04000 H 0
H64 0.28000 0.33000 0.68000 0.04000 H 0
H69 0.36000 0.29000 0.51000 0.04000 H 0
H76 0.25000 0.09000 0.38000 0.04000 H 0
H79 0.26000 0.96000 0.38000 0.04000 H 0
H81 0.11000 0.19000 0.94000 0.04000 H 0
H83 0.38000 0.13000 -0.03000 0.04000 H 0
H93 0.29000 0.82000 0.63000 0.04000 H 0
H96 0.21000 0.76000 0.44000 0.04000 H 0

loop_
_cod_changelog_entry_id
_cod_changelog_entry_author
_cod_changelog_entry_date
_cod_changelog_entry_text
1
;cod-tools version 3.8.0
Id: cif_guess_AMCSD_atom_types 9581 2023-05-17 12:35:41Z saulius
;
2023-05-18T08:42:45+03:00
;Derived atom types and hydrogen counts
from atom names that follow the AMCSD naming convention
(Wat == water, O-H == hydroxyl).
;
2
;cod-tools version 3.10.1
Id: cif_fix_AMCSD_aniso_labels 10200 2024-08-01 14:09:44Z saulius
;
2024-08-02T12:21:17+03:00
;Changed the following '_atom_site_aniso_label' values:
'Oh5' -> 'O-h5'
;

loop_
_cod_related_entry_id
_cod_related_entry_database
_cod_related_entry_code
1 AMCSD 0014827
